data_2018633
loop_
_publ_author_name
'Wang, Yi'
'Stoeckli-Evans, Helen'

_publ_section_title
;
 The inner-salt zwitterion, the dihydrochloride dihydrate and the dimethyl
 sulfoxide disolvate of 3,6-bis(pyridin-2-yl)pyrazine-2,5-dicarboxylic
 acid
;
_journal_coeditor_code FG3272
_journal_issue 11
_journal_name_full 'Acta Crystallographica Section C'
_journal_page_first o431
_journal_page_last o435
_journal_paper_doi 10.1107/S0108270112039534
_journal_volume 68
_journal_year 2012
_chemical_formula_iupac 'C16 H10 N4 O4 , 2C2 H6 O S'
_chemical_formula_moiety 'C16 H10 N4 O4, 2(C2 H6 O S)'
_chemical_formula_sum 'C20 H22 N4 O6 S2'
_chemical_formula_weight 478.54
_chemical_name_systematic
;
3,6-Bis(pyridin-2-yl)pyrazine-2,5-dicarboxylic acid dimethyl sulfoxide
disolvate
;
_space_group_IT_number 14
_symmetry_cell_setting monoclinic
_symmetry_space_group_name_Hall '-P 2yn'
_symmetry_space_group_name_H-M 'P 1 21/n 1'
_atom_sites_solution_hydrogens geom
_atom_sites_solution_primary direct
_atom_sites_solution_secondary difmap
_audit_creation_method SHELXL97
_cell_angle_alpha 90.00
_cell_angle_beta 103.590(10)
_cell_angle_gamma 90.00
_cell_formula_units_Z 2
_cell_length_a 13.0670(10)
_cell_length_b 6.1380(10)
_cell_length_c 14.4530(10)
_cell_measurement_reflns_used 20
_cell_measurement_temperature 213(2)
_cell_measurement_theta_max 18.5
_cell_measurement_theta_min 14.0
_cell_volume 1126.8(2)
_computing_cell_refinement 'STADI-4 Software (Stoe & Cie, 1997)'
_computing_data_collection 'STADI-4 Software (Stoe & Cie, 1997)'
_computing_data_reduction 'X-RED (Stoe & Cie, 1997)'
_computing_molecular_graphics
;
PLATON (Spek, 2009) and Mercury (Macrae <i>et al.</i>, 2008)
;
_computing_publication_material
;
SHELXL97 (Sheldrick, 2008), PLATON (Spek, 2009) and
publCIF (Westrip, 2010)
;
_computing_structure_refinement 'SHELXL97 (Sheldrick, 2008)'
_computing_structure_solution 'SHELXS97 (Sheldrick, 2008)'
_diffrn_ambient_temperature 213(2)
_diffrn_measured_fraction_theta_full 0.998
_diffrn_measured_fraction_theta_max 0.998
_diffrn_measurement_device_type 'Stoe AED-2 four-circle'
_diffrn_measurement_method 2\q/\w
_diffrn_radiation_monochromator graphite
_diffrn_radiation_source 'fine-focus sealed tube'
_diffrn_radiation_type MoK\a
_diffrn_radiation_wavelength 0.71073
_diffrn_reflns_av_R_equivalents 0.0000
_diffrn_reflns_av_sigmaI/netI 0.0618
_diffrn_reflns_limit_h_max 15
_diffrn_reflns_limit_h_min -15
_diffrn_reflns_limit_k_max 7
_diffrn_reflns_limit_k_min 0
_diffrn_reflns_limit_l_max 17
_diffrn_reflns_limit_l_min 0
_diffrn_reflns_number 1979
_diffrn_reflns_theta_full 25.00
_diffrn_reflns_theta_max 25.00
_diffrn_reflns_theta_min 2.90
_diffrn_standards_decay_% 0
_diffrn_standards_interval_time 60
_diffrn_standards_number 2
_exptl_absorpt_coefficient_mu 0.281
_exptl_absorpt_correction_type none
_exptl_crystal_colour colourless
_exptl_crystal_density_diffrn 1.410
_exptl_crystal_density_method 'not measured'
_exptl_crystal_description rod
_exptl_crystal_F_000 500
_exptl_crystal_size_max 0.53
_exptl_crystal_size_mid 0.38
_exptl_crystal_size_min 0.30
_refine_diff_density_max 0.198
_refine_diff_density_min -0.274
_refine_ls_extinction_method none
_refine_ls_goodness_of_fit_ref 0.958
_refine_ls_hydrogen_treatment mixed
_refine_ls_matrix_type full
_refine_ls_number_parameters 151
_refine_ls_number_reflns 1979
_refine_ls_number_restraints 1
_refine_ls_restrained_S_all 0.958
_refine_ls_R_factor_all 0.0797
_refine_ls_R_factor_gt 0.0410
_refine_ls_shift/su_max 0.000
_refine_ls_shift/su_mean 0.000
_refine_ls_structure_factor_coef Fsqd
_refine_ls_weighting_details 'calc w = 1/[\s^2^(Fo^2^)+(0.0401P)^2^] where P=(Fo^2^+2Fc^2^)/3'
_refine_ls_weighting_scheme calc
_refine_ls_wR_factor_gt 0.0818
_refine_ls_wR_factor_ref 0.0925
_reflns_number_gt 1296
_reflns_number_total 1979
_reflns_threshold_expression I>2\s(I)
_cod_data_source_file fg3272.cif
_cod_data_source_block Ic
_cod_original_sg_symbol_H-M 'P 21/n'
_cod_database_code 2018633
_cod_database_fobs_code 2018633

loop_
_symmetry_equiv_pos_site_id
_symmetry_equiv_pos_as_xyz
1 x,y,z
2 1/2-x,1/2+y,1/2-z
3 -x,-y,-z
4 1/2+x,1/2-y,1/2+z

loop_
_atom_site_aniso_label
_atom_site_aniso_U_11
_atom_site_aniso_U_22
_atom_site_aniso_U_33
_atom_site_aniso_U_12
_atom_site_aniso_U_13
_atom_site_aniso_U_23
O1 0.0445(12) 0.0356(12) 0.0429(11) 0.0053(10) 0.0208(9) 0.0025(9)
O2 0.0323(11) 0.0548(14) 0.0382(12) -0.0004(10) 0.0059(9) 0.0177(11)
N1 0.0296(12) 0.0280(12) 0.0290(12) -0.0014(11) 0.0053(9) -0.0016(11)
N2 0.0338(13) 0.0274(13) 0.0343(13) -0.0015(11) 0.0088(10) -0.0017(10)
C1 0.0277(14) 0.0267(14) 0.0312(14) 0.0036(12) 0.0076(12) 0.0016(13)
C2 0.0287(14) 0.0266(15) 0.0268(14) 0.0034(12) 0.0059(11) -0.0004(12)
C5 0.0300(15) 0.0297(15) 0.0278(14) 0.0002(13) 0.0101(12) -0.0028(13)
C6 0.0404(17) 0.0397(17) 0.0312(15) -0.0005(15) 0.0097(13) 0.0028(14)
C7 0.0347(16) 0.0476(19) 0.0388(16) -0.0053(15) 0.0007(13) -0.0112(15)
C8 0.0355(17) 0.0324(17) 0.0476(18) -0.0072(14) 0.0084(14) -0.0122(15)
C9 0.0398(17) 0.0243(15) 0.0401(16) -0.0006(13) 0.0130(13) -0.0025(13)
C10 0.0371(17) 0.0256(15) 0.0292(15) -0.0056(14) 0.0058(13) -0.0052(12)
S1 0.0362(4) 0.0395(4) 0.0393(4) -0.0020(4) 0.0080(3) 0.0012(4)
O3 0.0339(11) 0.0723(16) 0.0464(12) -0.0144(11) -0.0019(9) 0.0258(11)
C11 0.054(2) 0.0406(18) 0.0460(18) -0.0133(16) 0.0149(15) -0.0061(15)
C12 0.068(2) 0.079(3) 0.052(2) -0.023(2) 0.0106(18) 0.020(2)

loop_
_atom_site_type_symbol
_atom_site_label
_atom_site_fract_x
_atom_site_fract_y
_atom_site_fract_z
_atom_site_U_iso_or_equiv
_atom_site_thermal_displace_type
_atom_site_calc_flag
_atom_site_refinement_flags
_atom_site_occupancy
O O1 0.38051(15) 0.3095(3) 0.68347(12) 0.0393(7) Uani d . 1.000
O O2 0.54242(14) 0.1658(4) 0.70910(14) 0.0422(7) Uani d D 1.000
N N1 0.55440(16) 0.5453(3) 0.59271(14) 0.0291(7) Uani d . 1.000
N N2 0.36463(16) -0.0091(3) 0.52033(15) 0.0317(8) Uani d . 1.000
C C1 0.42877(19) 0.3352(4) 0.47999(18) 0.0284(8) Uani d . 1.000
C C2 0.4843(2) 0.3838(4) 0.57293(17) 0.0275(8) Uani d . 1.000
C C5 0.35261(19) 0.1527(4) 0.45630(17) 0.0286(8) Uani d . 1.000
C C6 0.2742(2) 0.1535(5) 0.37278(18) 0.0369(9) Uani d . 1.000
C C7 0.2060(2) -0.0222(5) 0.3539(2) 0.0417(10) Uani d . 1.000
C C8 0.2182(2) -0.1897(5) 0.4179(2) 0.0387(10) Uani d . 1.000
C C9 0.2977(2) -0.1765(4) 0.49948(19) 0.0341(9) Uani d . 1.000
C C10 0.4624(2) 0.2776(4) 0.66021(17) 0.0310(9) Uani d . 1.000
S S1 0.38909(6) -0.05423(12) 0.86118(5) 0.0385(2) Uani d . 1.000
O O3 0.50225(14) 0.0048(3) 0.86415(13) 0.0528(8) Uani d . 1.000
C C11 0.3409(2) -0.1835(5) 0.75067(19) 0.0463(11) Uani d . 1.000
C C12 0.3951(3) -0.2859(6) 0.9351(2) 0.0669(14) Uani d . 1.000
H H2O 0.526(3) 0.119(5) 0.7597(17) 0.074(12) Uiso d D 1.000
H H6 0.26750 0.27080 0.33000 0.0440 Uiso c R 1.000
H H7 0.15220 -0.02620 0.29790 0.0500 Uiso c R 1.000
H H8 0.17330 -0.31140 0.40640 0.0460 Uiso c R 1.000
H H9 0.30540 -0.29230 0.54310 0.0410 Uiso c R 1.000
H H11A 0.38370 -0.31020 0.74610 0.0690 Uiso c R 1.000
H H11B 0.34370 -0.08280 0.69960 0.0690 Uiso c R 1.000
H H11C 0.26860 -0.22860 0.74540 0.0690 Uiso c R 1.000
H H12A 0.42300 -0.24430 1.00090 0.1010 Uiso c R 1.000
H H12B 0.44060 -0.39470 0.91690 0.1010 Uiso c R 1.000
H H12C 0.32500 -0.34580 0.92780 0.1010 Uiso c R 1.000

loop_
_atom_type_symbol
_atom_type_description
_atom_type_scat_dispersion_real
_atom_type_scat_dispersion_imag
_atom_type_scat_source
C C 0.0033 0.0016 'International Tables Vol C Tables 4.2.6.8 and 6.1.1.4'
H H 0.0000 0.0000 'International Tables Vol C Tables 4.2.6.8 and 6.1.1.4'
N N 0.0061 0.0033 'International Tables Vol C Tables 4.2.6.8 and 6.1.1.4'
O O 0.0106 0.0060 'International Tables Vol C Tables 4.2.6.8 and 6.1.1.4'
S S 0.1246 0.1234 'International Tables Vol C Tables 4.2.6.8 and 6.1.1.4'

loop_
_geom_angle_atom_site_label_1
_geom_angle_atom_site_label_2
_geom_angle_atom_site_label_3
_geom_angle_site_symmetry_1
_geom_angle
_geom_angle_publ_flag
C11 S1 C12 . 98.11(15) no
O3 S1 C11 . 105.80(12) no
O3 S1 C12 . 105.72(15) no
C10 O2 H2O . 108(3) no
C1 N1 C2 3_666 118.0(2) no
C5 N2 C9 . 116.7(2) no
C2 C1 C5 . 123.4(2) no
N1 C1 C5 3_666 117.2(2) no
N1 C1 C2 3_666 119.4(2) no
N1 C2 C1 . 122.6(2) no
N1 C2 C10 . 113.5(2) no
C1 C2 C10 . 123.6(2) no
N2 C5 C6 . 123.1(2) no
C1 C5 C6 . 121.1(2) no
N2 C5 C1 . 115.9(2) no
C5 C6 C7 . 118.6(3) no
C6 C7 C8 . 119.0(3) no
C7 C8 C9 . 118.6(3) no
N2 C9 C8 . 124.0(2) no
O1 C10 C2 . 121.1(2) no
O1 C10 O2 . 125.5(2) no
O2 C10 C2 . 113.2(2) no
C5 C6 H6 . 121.00 no
C7 C6 H6 . 121.00 no
C8 C7 H7 . 121.00 no
C6 C7 H7 . 120.00 no
C7 C8 H8 . 121.00 no
C9 C8 H8 . 121.00 no
N2 C9 H9 . 118.00 no
C8 C9 H9 . 118.00 no
S1 C11 H11A . 110.00 no
S1 C11 H11B . 109.00 no
S1 C11 H11C . 109.00 no
H11A C11 H11B . 110.00 no
H11A C11 H11C . 109.00 no
H11B C11 H11C . 109.00 no
S1 C12 H12A . 110.00 no
S1 C12 H12B . 109.00 no
S1 C12 H12C . 109.00 no
H12A C12 H12B . 110.00 no
H12A C12 H12C . 110.00 no
H12B C12 H12C . 109.00 no

loop_
_geom_bond_atom_site_label_1
_geom_bond_atom_site_label_2
_geom_bond_site_symmetry_2
_geom_bond_distance
_geom_bond_publ_flag
S1 O3 . 1.513(2) no
S1 C11 . 1.762(3) no
S1 C12 . 1.769(3) no
O1 C10 . 1.211(3) no
O2 C10 . 1.310(3) no
O2 H2O . 0.86(3) no
N1 C2 . 1.334(3) no
N1 C1 3_666 1.341(3) no
N2 C9 . 1.337(3) no
N2 C5 . 1.341(3) no
C1 C5 . 1.484(4) no
C1 C2 . 1.401(4) no
C2 C10 . 1.506(3) no
C5 C6 . 1.388(4) no
C6 C7 . 1.385(4) no
C7 C8 . 1.367(4) no
C8 C9 . 1.379(4) no
C6 H6 . 0.9400 no
C7 H7 . 0.9400 no
C8 H8 . 0.9400 no
C9 H9 . 0.9400 no
C11 H11A . 0.9700 no
C11 H11B . 0.9700 no
C11 H11C . 0.9700 no
C12 H12A . 0.9700 no
C12 H12B . 0.9700 no
C12 H12C . 0.9700 no

loop_
_geom_hbond_atom_site_label_D
_geom_hbond_atom_site_label_H
_geom_hbond_atom_site_label_A
_geom_hbond_site_symmetry_A
_geom_hbond_distance_DH
_geom_hbond_distance_HA
_geom_hbond_distance_DA
_geom_hbond_angle_DHA
_geom_hbond_publ_flag
O2 H2O O3 . 0.86(3) 1.76(3) 2.613(3) 175(3) yes
C8 H8 O3 4_444 0.94 2.48 3.358(3) 156 yes
C11 H11A O1 1_545 0.97 2.50 3.336(4) 144 yes
C11 H11C O1 2_546 0.97 2.42 3.252(3) 144 yes
C12 H12A O3 3_657 0.97 2.45 3.371(4) 158 yes

loop_
_geom_torsion_atom_site_label_1
_geom_torsion_atom_site_label_2
_geom_torsion_atom_site_label_3
_geom_torsion_atom_site_label_4
_geom_torsion_site_symmetry_1
_geom_torsion_site_symmetry_3
_geom_torsion_site_symmetry_4
_geom_torsion
_geom_torsion_publ_flag
C1 N1 C2 C1 3_666 . . 0.2(4) no
C1 N1 C2 C10 3_666 . . -173.3(2) no
C2 N1 C1 C2 . 3_666 3_666 -0.2(4) no
C2 N1 C1 C5 . 3_666 3_666 178.4(2) no
C9 N2 C5 C1 . . . -179.0(2) no
C9 N2 C5 C6 . . . 1.2(4) no
C5 N2 C9 C8 . . . -0.7(4) no
C5 C1 C2 N1 . . . 178.3(2) no
C5 C1 C2 C10 . . . -8.8(4) no
N1 C1 C2 N1 3_666 . . -0.2(4) no
N1 C1 C2 C10 3_666 . . 172.6(2) no
C2 C1 C5 N2 . . . -22.5(4) no
C2 C1 C5 C6 . . . 157.3(3) no
N1 C1 C5 N2 3_666 . . 156.1(2) no
N1 C1 C5 C6 3_666 . . -24.1(4) no
N1 C2 C10 O1 . . . 106.4(3) no
N1 C2 C10 O2 . . . -68.9(3) no
C1 C2 C10 O1 . . . -67.1(3) no
C1 C2 C10 O2 . . . 117.7(3) no
N2 C5 C6 C7 . . . -0.9(4) no
C1 C5 C6 C7 . . . 179.4(2) no
C5 C6 C7 C8 . . . 0.0(4) no
C6 C7 C8 C9 . . . 0.5(4) no
C7 C8 C9 N2 . . . -0.2(4) no
